data_4071336
loop_
_publ_author_name
'Scott, Natalie M.'
'Clavier, Herv\'e'
'Mahjoor, Parisa'
'Stevens, Edwin D.'
'Nolan, Steven P.'

_publ_section_title
;
 Synthetic, Structural, and Thermochemical Studies of N-Heterocyclic
 Carbene (NHC) and Tertiary Phosphine Ligands in the [(L)2Ni(CO)2] (L =
 PR3, NHC) System
;
_journal_issue 13
_journal_name_full Organometallics
_journal_page_first 3181
_journal_paper_doi 10.1021/om8001125
_journal_volume 27
_journal_year 2008
_chemical_formula_sum 'C44 H48 N4 Ni O2'
_chemical_formula_weight 723.57
_chemical_name_systematic
; 
 ? 
;
_space_group_IT_number 56
_symmetry_cell_setting orthorhombic
_symmetry_space_group_name_Hall '-P 2ab 2ac'
_symmetry_space_group_name_H-M 'P c c n'
_atom_sites_solution_hydrogens geom
_atom_sites_solution_primary direct
_atom_sites_solution_secondary difmap
_audit_creation_method SHELXL-97
_cell_angle_alpha 90.00
_cell_angle_beta 90.00
_cell_angle_gamma 90.00
_cell_formula_units_Z 4
_cell_length_a 10.7392(6)
_cell_length_b 18.4417(10)
_cell_length_c 20.2836(11)
_cell_measurement_reflns_used 32304
_cell_measurement_temperature 293(2)
_cell_measurement_theta_max 26.419
_cell_measurement_theta_min 2.195
_cell_volume 4017.1(4)
_computing_cell_refinement 'Bruker SMART'
_computing_data_collection 'Bruker SMART'
_computing_data_reduction 'Bruker SAINT'
_computing_molecular_graphics 'Bruker SHELXTL'
_computing_publication_material 'Bruker SHELXTL'
_computing_structure_refinement 'SHELXL-97 (Sheldrick, 1997)'
_computing_structure_solution 'SHELXS-97 (Sheldrick, 1990)'
_diffrn_ambient_temperature 293(2)
_diffrn_measured_fraction_theta_full 0.998
_diffrn_measured_fraction_theta_max 0.998
_diffrn_measurement_device_type 'CCD area detector'
_diffrn_measurement_method 'phi and omega scans'
_diffrn_radiation_monochromator graphite
_diffrn_radiation_source 'fine-focus sealed tube'
_diffrn_radiation_type MoK\a
_diffrn_radiation_wavelength 0.71073
_diffrn_reflns_av_R_equivalents 0.0471
_diffrn_reflns_av_sigmaI/netI 0.0161
_diffrn_reflns_limit_h_max 10
_diffrn_reflns_limit_h_min -10
_diffrn_reflns_limit_k_max 17
_diffrn_reflns_limit_k_min -17
_diffrn_reflns_limit_l_max 19
_diffrn_reflns_limit_l_min -19
_diffrn_reflns_number 38689
_diffrn_reflns_theta_full 20.00
_diffrn_reflns_theta_max 20.00
_diffrn_reflns_theta_min 2.21
_exptl_absorpt_coefficient_mu 0.523
_exptl_absorpt_correction_T_max 0.969422
_exptl_absorpt_correction_T_min 0.915243
_exptl_absorpt_correction_type empirical
_exptl_crystal_colour ORANGE
_exptl_crystal_density_diffrn 1.196
_exptl_crystal_density_meas 0
_exptl_crystal_density_method 'not measured'
_exptl_crystal_description needle
_exptl_crystal_F_000 1536
_exptl_crystal_size_max 0.50
_exptl_crystal_size_mid 0.40
_exptl_crystal_size_min 0.35
_refine_diff_density_max 0.160
_refine_diff_density_min -0.179
_refine_diff_density_rms 0.031
_refine_ls_extinction_coef 0.0026(2)
_refine_ls_extinction_expression Fc^*^=kFc[1+0.001xFc^2^\l^3^/sin(2\q)]^-1/4^
_refine_ls_extinction_method SHELXL
_refine_ls_goodness_of_fit_ref 1.135
_refine_ls_hydrogen_treatment mixed
_refine_ls_matrix_type full
_refine_ls_number_parameters 323
_refine_ls_number_reflns 1878
_refine_ls_number_restraints 0
_refine_ls_restrained_S_all 1.135
_refine_ls_R_factor_all 0.0345
_refine_ls_R_factor_gt 0.0316
_refine_ls_shift/su_max 0.001
_refine_ls_shift/su_mean 0.000
_refine_ls_structure_factor_coef Fsqd
_refine_ls_weighting_details 'calc w=1/[\s^2^(Fo^2^)+(0.0000P)^2^+5.0287P] where P=(Fo^2^+2Fc^2^)/3'
_refine_ls_weighting_scheme calc
_refine_ls_wR_factor_gt 0.0607
_refine_ls_wR_factor_ref 0.0619
_reflns_number_gt 1769
_reflns_number_total 1878
_reflns_threshold_expression >2sigma(I)
_cod_data_source_file om8001125-file002.cif
_cod_data_source_block nol139m
_cod_depositor_comments
;
The following automatic conversions were performed:

'_symmetry_cell_setting' value 'Orthorhombic' changed to
'orthorhombic' according to
/home/saulius/struct/CIF-dictionaries/cif_core.dic dictionary named
'cif_core.dic' version 2.4.1 from 2010-06-29.

Automatic conversion script
Id: cif_fix_values 1715 2011-07-08 13:25:40Z adriana 
;
_cod_original_sg_symbol_H-M Pccn
_cod_database_code 4071336

loop_
_symmetry_equiv_pos_as_xyz
'x, y, z'
'-x+1/2, -y+1/2, z'
'-x, y+1/2, -z+1/2'
'x+1/2, -y, -z+1/2'
'-x, -y, -z'
'x-1/2, y-1/2, -z'
'x, -y-1/2, z-1/2'
'-x-1/2, y, z-1/2'

loop_
_atom_site_label
_atom_site_type_symbol
_atom_site_fract_x
_atom_site_fract_y
_atom_site_fract_z
_atom_site_U_iso_or_equiv
_atom_site_adp_type
_atom_site_occupancy
_atom_site_symmetry_multiplicity
_atom_site_calc_flag
_atom_site_refinement_flags
Ni1 Ni 0.2500 0.2500 0.35393(2) 0.0258(2) Uani 1 2 d S
N1 N 0.4245(2) 0.16166(12) 0.26309(12) 0.0308(6) Uani 1 1 d .
C1 C 0.3360(3) 0.12873(15) 0.21897(15) 0.0313(8) Uani 1 1 d .
N2 N 0.5207(2) 0.23044(12) 0.33101(12) 0.0323(7) Uani 1 1 d .
O2 O 0.20375(18) 0.13137(11) 0.44572(10) 0.0443(6) Uani 1 1 d .
C2 C 0.2684(3) 0.06813(16) 0.23843(15) 0.0339(8) Uani 1 1 d .
C3 C 0.1891(3) 0.03753(19) 0.19200(17) 0.0408(9) Uani 1 1 d .
H3 H 0.143(2) -0.0005(14) 0.2053(12) 0.015(8) Uiso 1 1 d .
C4 C 0.1778(3) 0.06333(19) 0.12837(17) 0.0457(9) Uani 1 1 d .
C5 C 0.2512(4) 0.1214(2) 0.11090(19) 0.0504(10) Uani 1 1 d .
H5 H 0.248(3) 0.1395(15) 0.0702(15) 0.043(10) Uiso 1 1 d .
C6 C 0.3307(3) 0.15538(17) 0.15480(17) 0.0408(9) Uani 1 1 d .
C7 C 0.2790(4) 0.0358(2) 0.30598(18) 0.0455(10) Uani 1 1 d .
H7A H 0.290(4) -0.016(2) 0.3060(19) 0.100(15) Uiso 1 1 d .
H7B H 0.344(3) 0.0519(19) 0.3294(17) 0.065(13) Uiso 1 1 d .
H7C H 0.207(4) 0.044(2) 0.3321(19) 0.091(15) Uiso 1 1 d .
C8 C 0.0881(6) 0.0290(3) 0.0801(3) 0.0727(14) Uani 1 1 d .
H8A H 0.089(4) -0.020(3) 0.083(2) 0.098(17) Uiso 1 1 d .
H8B H 0.110(5) 0.038(3) 0.037(3) 0.13(2) Uiso 1 1 d .
H8C H 0.011(4) 0.047(2) 0.085(2) 0.101(19) Uiso 1 1 d .
C9 C 0.4087(5) 0.2194(2) 0.1345(2) 0.0598(11) Uani 1 1 d .
H9A H 0.494(4) 0.2078(19) 0.1368(17) 0.073(13) Uiso 1 1 d .
H9B H 0.396(3) 0.2616(19) 0.1644(16) 0.064(12) Uiso 1 1 d .
H9C H 0.390(3) 0.2317(19) 0.0898(18) 0.074(13) Uiso 1 1 d .
C10 C 0.4021(3) 0.21559(15) 0.30821(14) 0.0270(7) Uani 1 1 d .
C11 C 0.5506(3) 0.14481(19) 0.25850(19) 0.0422(9) Uani 1 1 d .
H11 H 0.579(3) 0.1078(16) 0.2294(13) 0.037(9) Uiso 1 1 d .
C12 C 0.6094(3) 0.18698(18) 0.30095(19) 0.0449(10) Uani 1 1 d .
H12 H 0.690(3) 0.1902(15) 0.3141(14) 0.037(9) Uiso 1 1 d .
C13 C 0.5532(3) 0.28426(16) 0.37935(16) 0.0322(8) Uani 1 1 d .
C14 C 0.5680(3) 0.35588(17) 0.35953(17) 0.0369(8) Uani 1 1 d .
C15 C 0.6005(3) 0.4065(2) 0.4074(2) 0.0462(10) Uani 1 1 d .
H15 H 0.608(2) 0.4529(16) 0.3952(13) 0.025(8) Uiso 1 1 d .
C16 C 0.6189(3) 0.3877(2) 0.4723(2) 0.0476(10) Uani 1 1 d .
C17 C 0.6062(3) 0.3155(2) 0.4895(2) 0.0423(9) Uani 1 1 d .
H17 H 0.623(3) 0.3001(15) 0.5343(15) 0.039(9) Uiso 1 1 d .
C18 C 0.5729(3) 0.26272(16) 0.44398(17) 0.0373(8) Uani 1 1 d .
C19 C 0.5475(4) 0.3773(2) 0.2896(2) 0.0504(10) Uani 1 1 d .
H19A H 0.602(3) 0.3542(18) 0.2583(16) 0.057(11) Uiso 1 1 d .
H19B H 0.466(4) 0.3670(17) 0.2725(16) 0.061(11) Uiso 1 1 d .
H19C H 0.560(3) 0.428(2) 0.2829(16) 0.068(12) Uiso 1 1 d .
C20 C 0.6515(5) 0.4436(3) 0.5241(3) 0.0734(14) Uani 1 1 d .
H20A H 0.735(4) 0.437(2) 0.5398(19) 0.099(16) Uiso 1 1 d .
H20B H 0.593(4) 0.447(2) 0.557(2) 0.090(16) Uiso 1 1 d .
H20C H 0.648(4) 0.489(2) 0.507(2) 0.095(18) Uiso 1 1 d .
C21 C 0.5564(4) 0.1852(2) 0.4649(2) 0.0481(10) Uani 1 1 d .
H21A H 0.563(4) 0.178(2) 0.514(2) 0.088(14) Uiso 1 1 d .
H21B H 0.482(3) 0.1670(18) 0.4532(16) 0.058(12) Uiso 1 1 d .
H21C H 0.617(3) 0.1530(18) 0.4455(16) 0.060(12) Uiso 1 1 d .
C23 C 0.2152(3) 0.17667(16) 0.40643(15) 0.0310(8) Uiso 1 1 d .

loop_
_atom_site_aniso_label
_atom_site_aniso_U_11
_atom_site_aniso_U_22
_atom_site_aniso_U_33
_atom_site_aniso_U_23
_atom_site_aniso_U_13
_atom_site_aniso_U_12
Ni1 0.0178(3) 0.0273(3) 0.0324(3) 0.000 0.000 0.0002(3)
N1 0.0222(16) 0.0293(15) 0.0409(16) -0.0017(14) 0.0071(13) 0.0028(13)
C1 0.032(2) 0.0291(19) 0.032(2) -0.0046(16) 0.0075(17) 0.0065(16)
N2 0.0176(15) 0.0262(16) 0.0531(17) -0.0011(13) 0.0030(13) 0.0022(13)
O2 0.0400(14) 0.0481(14) 0.0449(14) 0.0111(12) -0.0009(11) -0.0034(11)
C2 0.035(2) 0.0296(18) 0.037(2) -0.0077(17) 0.0030(17) 0.0003(17)
C3 0.048(2) 0.028(2) 0.046(3) -0.0041(19) 0.010(2) -0.0023(18)
C4 0.058(2) 0.042(2) 0.037(2) -0.0127(19) 0.0004(19) 0.014(2)
C5 0.071(3) 0.052(2) 0.029(2) 0.004(2) 0.004(2) 0.019(2)
C6 0.048(2) 0.037(2) 0.038(2) 0.0014(18) 0.0137(19) 0.0092(18)
C7 0.055(3) 0.042(2) 0.039(2) 0.0028(19) -0.001(2) -0.009(2)
C8 0.087(4) 0.068(4) 0.063(4) -0.029(3) -0.023(3) 0.011(3)
C9 0.066(3) 0.060(3) 0.054(3) 0.018(3) 0.017(2) 0.006(2)
C10 0.027(2) 0.0225(17) 0.0317(18) 0.0059(15) 0.0025(15) -0.0007(14)
C11 0.033(2) 0.032(2) 0.061(2) -0.007(2) 0.016(2) 0.0088(19)
C12 0.021(2) 0.037(2) 0.077(3) -0.007(2) 0.004(2) 0.0052(19)
C13 0.0127(16) 0.027(2) 0.057(2) -0.0029(19) 0.0002(16) -0.0019(14)
C14 0.0171(17) 0.032(2) 0.062(2) 0.004(2) 0.0045(17) -0.0010(15)
C15 0.0233(19) 0.024(2) 0.091(4) 0.000(3) 0.005(2) -0.0036(16)
C16 0.024(2) 0.045(3) 0.073(3) -0.015(2) 0.0019(19) -0.0024(17)
C17 0.0224(19) 0.048(3) 0.056(3) 0.000(2) -0.0072(18) -0.0024(17)
C18 0.0165(17) 0.032(2) 0.064(3) 0.002(2) -0.0006(17) -0.0005(15)
C19 0.036(3) 0.042(3) 0.073(3) 0.008(2) 0.003(2) -0.002(2)
C20 0.054(3) 0.067(4) 0.100(4) -0.037(3) 0.002(3) -0.009(3)
C21 0.032(2) 0.043(3) 0.070(3) 0.010(2) -0.011(2) -0.004(2)

loop_
_atom_type_symbol
_atom_type_description
_atom_type_scat_dispersion_real
_atom_type_scat_dispersion_imag
_atom_type_scat_source
C C 0.0033 0.0016 'International Tables Vol C Tables 4.2.6.8 and 6.1.1.4'
H H 0.0000 0.0000 'International Tables Vol C Tables 4.2.6.8 and 6.1.1.4'
N N 0.0061 0.0033 'International Tables Vol C Tables 4.2.6.8 and 6.1.1.4'
O O 0.0106 0.0060 'International Tables Vol C Tables 4.2.6.8 and 6.1.1.4'
Ni Ni 0.3393 1.1124 'International Tables Vol C Tables 4.2.6.8 and 6.1.1.4'

loop_
_geom_angle_atom_site_label_1
_geom_angle_atom_site_label_2
_geom_angle_atom_site_label_3
_geom_angle
_geom_angle_site_symmetry_1
_geom_angle_site_symmetry_3
C23 Ni1 C23 105.61(18) 2 .
C23 Ni1 C10 110.72(12) 2 .
C23 Ni1 C10 102.23(12) . .
C23 Ni1 C10 102.23(12) 2 2
C23 Ni1 C10 110.72(12) . 2
C10 Ni1 C10 124.22(17) . 2
C10 N1 C11 112.1(3) . .
C10 N1 C1 127.2(2) . .
C11 N1 C1 120.4(3) . .
C2 C1 C6 121.9(3) . .
C2 C1 N1 120.5(3) . .
C6 C1 N1 117.3(3) . .
C10 N2 C12 111.8(3) . .
C10 N2 C13 126.0(2) . .
C12 N2 C13 122.2(3) . .
C3 C2 C1 117.0(3) . .
C3 C2 C7 120.3(3) . .
C1 C2 C7 122.7(3) . .
C4 C3 C2 123.2(3) . .
C5 C4 C3 117.3(3) . .
C5 C4 C8 121.6(4) . .
C3 C4 C8 121.1(4) . .
C4 C5 C6 122.7(3) . .
C5 C6 C1 117.9(3) . .
C5 C6 C9 121.5(3) . .
C1 C6 C9 120.6(3) . .
N1 C10 N2 101.8(2) . .
N1 C10 Ni1 133.5(2) . .
N2 C10 Ni1 122.6(2) . .
C12 C11 N1 106.9(3) . .
C11 C12 N2 107.4(3) . .
C18 C13 C14 121.9(3) . .
C18 C13 N2 118.9(3) . .
C14 C13 N2 119.1(3) . .
C13 C14 C15 117.6(3) . .
C13 C14 C19 120.7(3) . .
C15 C14 C19 121.6(3) . .
C16 C15 C14 122.4(3) . .
C15 C16 C17 117.9(3) . .
C15 C16 C20 121.7(4) . .
C17 C16 C20 120.4(4) . .
C16 C17 C18 122.3(4) . .
C13 C18 C17 117.8(3) . .
C13 C18 C21 121.5(3) . .
C17 C18 C21 120.6(3) . .
O2 C23 Ni1 171.8(3) . .

loop_
_geom_bond_atom_site_label_1
_geom_bond_atom_site_label_2
_geom_bond_distance
_geom_bond_site_symmetry_2
Ni1 C23 1.761(3) 2
Ni1 C23 1.761(3) .
Ni1 C10 1.983(3) .
Ni1 C10 1.983(3) 2
N1 C10 1.373(3) .
N1 C11 1.393(4) .
N1 C1 1.440(4) .
C1 C2 1.390(4) .
C1 C6 1.392(4) .
N2 C10 1.383(4) .
N2 C12 1.386(4) .
N2 C13 1.438(4) .
O2 C23 1.161(3) .
C2 C3 1.390(4) .
C2 C7 1.499(5) .
C3 C4 1.381(5) .
C4 C5 1.377(5) .
C4 C8 1.512(6) .
C5 C6 1.383(5) .
C6 C9 1.504(5) .
C11 C12 1.321(5) .
C13 C18 1.386(4) .
C13 C14 1.390(4) .
C14 C15 1.391(5) .
C14 C19 1.489(5) .
C15 C16 1.375(5) .
C16 C17 1.383(5) .
C16 C20 1.512(5) .
C17 C18 1.388(4) .
C18 C21 1.503(5) .

loop_
_geom_torsion_atom_site_label_1
_geom_torsion_atom_site_label_2
_geom_torsion_atom_site_label_3
_geom_torsion_atom_site_label_4
_geom_torsion
_geom_torsion_site_symmetry_1
C10 N1 C1 C2 -89.6(3) .
C11 N1 C1 C2 97.0(3) .
C10 N1 C1 C6 96.7(3) .
C11 N1 C1 C6 -76.7(3) .
C6 C1 C2 C3 -3.7(4) .
N1 C1 C2 C3 -177.1(3) .
C6 C1 C2 C7 176.0(3) .
N1 C1 C2 C7 2.6(4) .
C1 C2 C3 C4 1.7(5) .
C7 C2 C3 C4 -178.0(3) .
C2 C3 C4 C5 1.2(5) .
C2 C3 C4 C8 -178.7(4) .
C3 C4 C5 C6 -2.3(5) .
C8 C4 C5 C6 177.6(4) .
C4 C5 C6 C1 0.4(5) .
C4 C5 C6 C9 -179.2(3) .
C2 C1 C6 C5 2.7(4) .
N1 C1 C6 C5 176.3(3) .
C2 C1 C6 C9 -177.6(3) .
N1 C1 C6 C9 -4.0(4) .
C11 N1 C10 N2 -0.3(3) .
C1 N1 C10 N2 -174.1(2) .
C11 N1 C10 Ni1 -163.6(2) .
C1 N1 C10 Ni1 22.6(4) .
C12 N2 C10 N1 -0.3(3) .
C13 N2 C10 N1 179.1(2) .
C12 N2 C10 Ni1 165.4(2) .
C13 N2 C10 Ni1 -15.2(4) .
C23 Ni1 C10 N1 -179.6(3) 2
C23 Ni1 C10 N1 68.3(3) .
C10 Ni1 C10 N1 -57.5(2) 2
C23 Ni1 C10 N2 19.9(3) 2
C23 Ni1 C10 N2 -92.2(2) .
C10 Ni1 C10 N2 142.0(2) 2
C10 N1 C11 C12 0.7(4) .
C1 N1 C11 C12 175.0(3) .
N1 C11 C12 N2 -0.8(4) .
C10 N2 C12 C11 0.7(4) .
C13 N2 C12 C11 -178.7(3) .
C10 N2 C13 C18 99.4(3) .
C12 N2 C13 C18 -81.3(4) .
C10 N2 C13 C14 -82.7(4) .
C12 N2 C13 C14 96.6(3) .
C18 C13 C14 C15 -1.7(4) .
N2 C13 C14 C15 -179.5(2) .
C18 C13 C14 C19 179.4(3) .
N2 C13 C14 C19 1.6(4) .
C13 C14 C15 C16 0.6(5) .
C19 C14 C15 C16 179.5(3) .
C14 C15 C16 C17 1.0(5) .
C14 C15 C16 C20 -178.7(3) .
C15 C16 C17 C18 -1.6(5) .
C20 C16 C17 C18 178.1(3) .
C14 C13 C18 C17 1.1(4) .
N2 C13 C18 C17 178.9(2) .
C14 C13 C18 C21 179.9(3) .
N2 C13 C18 C21 -2.3(4) .
C16 C17 C18 C13 0.6(5) .
C16 C17 C18 C21 -178.2(3) .
C23 Ni1 C23 O2 -39.0(17) 2
C10 Ni1 C23 O2 76.9(18) .
C10 Ni1 C23 O2 -148.9(17) 2
